data_9014726
loop_
_publ_author_name
'Grigor'eva, A. A.'
'Zubkova, N. V.'
'Pekov, I. V.'
'Kolitsch, U.'
'Pushcharovsky, D. Y.'
'Vigasina, M. F.'
'Giester, G.'
'Dordevic, T.'
'Tillmanns, E.'
'Chukanov, N. V.'

_publ_section_title
;
 Crystal chemistry of elpidite from Kahn Bogdo (Mongolia)
 and its K- and Rb-exchanged forms
 Note: Rb-exchanged at 90 deg C
;
_journal_name_full 'Crystallography Reports'
_journal_page_first 832
_journal_page_last 841
_journal_paper_doi 10.1134/S1063774511050117
_journal_volume 56
_journal_year 2011
_chemical_compound_source 'Kahn Bogdo, Mongolia'
_chemical_formula_sum 'H5.38 Na1.581 O17.69 Rb0.2 Si6 Zr'
_chemical_name_mineral Elpidite
_space_group_IT_number 57
_symmetry_space_group_name_Hall '-P 2c 2b'
_symmetry_space_group_name_H-M 'P b c m'
_cell_angle_alpha 90
_cell_angle_beta 90
_cell_angle_gamma 90
_cell_formula_units_Z 4
_cell_length_a 7.1280
_cell_length_b 14.644
_cell_length_c 14.642
_cell_volume 1528.368
_database_code_amcsd 0018523
_exptl_crystal_density_diffrn 2.615
_cod_original_formula_sum 'Na1.581 Rb.2 Zr Si6 O17.69 H5.38'
_cod_database_code 9014726

loop_
_space_group_symop_operation_xyz
x,y,z
x,1/2-y,1/2+z
-x,1/2+y,1/2-z
-x,1/2+y,z
x,1/2-y,-z
x,y,1/2-z
-x,-y,1/2+z
-x,-y,-z

loop_
_atom_site_label
_atom_site_fract_x
_atom_site_fract_y
_atom_site_fract_z
_atom_site_occupancy
_atom_site_U_iso_or_equiv
_atom_site_type_symbol
_atom_site_attached_hydrogens
Na(1) 0.44210 0.23150 0.75000 0.66100 0.03430 Na 0
Na(2) -0.00290 0.25000 0.50000 0.92000 0.02500 Na 0
Rb -0.00400 0.14100 0.57890 0.10000 0.03700 Rb 0
Zr 0.49697 0.25000 0.50000 1.00000 0.00939 Zr 0
Si(1) 0.77407 0.38617 0.64615 1.00000 0.01320 Si 0
Si(2) 0.50553 0.04747 0.64216 1.00000 0.01240 Si 0
Si(3) 0.21932 0.39087 0.64457 1.00000 0.01280 Si 0
O(1) 0.99610 0.40400 0.63830 1.00000 0.02420 O 0
O(2) 0.72070 0.35600 0.75000 1.00000 0.02260 O 0
O(3) 0.70920 0.30910 0.57750 1.00000 0.02210 O 0
O(4) 0.67820 0.48460 0.62500 1.00000 0.02320 O 0
O(5) 0.51810 0.07270 0.75000 1.00000 0.02190 O 0
O(6) 0.49290 0.13950 0.58720 1.00000 0.02370 O 0
O(7) 0.30860 0.48920 0.61480 1.00000 0.02210 O 0
O(8) 0.28080 0.37230 0.75000 1.00000 0.02250 O 0
O(9) 0.28970 0.30970 0.58160 1.00000 0.02180 O 0
Wat(1) 0.00880 0.11450 0.58050 0.91000 0.02570 O 2
Wat(2) 0.12510 0.18690 0.75000 0.67000 0.04700 O 2
Wat(3) 0.01400 0.17600 0.79700 0.10000 0.04000 O 2

loop_
_cod_changelog_entry_id
_cod_changelog_entry_author
_cod_changelog_entry_date
_cod_changelog_entry_text
1
;cod-tools version 3.8.0
Id: cif_guess_AMCSD_atom_types 9581 2023-05-17 12:35:41Z saulius
;
2023-05-23T09:23:10+03:00
;Derived atom types and hydrogen counts
from atom names that follow the AMCSD naming convention
(Wat == water, O-H == hydroxyl).
;

loop_
_cod_related_entry_id
_cod_related_entry_database
_cod_related_entry_code
1 AMCSD 0018523
